data_7215169
loop_
_publ_author_name
'Khavasi, Hamid Reza'
'Tahrani, Alireza Azhdari'

_publ_section_title
;
 The role of secondary bonding on supramolecular assembly of coordination
 compounds: diversity of coordination modes and supramolecular structures
;
_journal_issue 29
_journal_name_full CrystEngComm
_journal_page_first 5799
_journal_paper_doi 10.1039/c3ce40433a
_journal_volume 15
_journal_year 2013
_chemical_formula_sum 'C22 H16 Cl2 Hg I2 N6 O2'
_chemical_formula_weight 921.70
_chemical_name_systematic
;
?
;
_space_group_IT_number 15
_symmetry_cell_setting monoclinic
_symmetry_space_group_name_Hall '-C 2yc'
_symmetry_space_group_name_H-M 'C 1 2/c 1'
_atom_sites_solution_hydrogens geom
_atom_sites_solution_primary direct
_atom_sites_solution_secondary difmap
_audit_creation_method SHELXL-97
_cell_angle_alpha 90.00
_cell_angle_beta 104.707(13)
_cell_angle_gamma 90.00
_cell_formula_units_Z 4
_cell_length_a 43.913(8)
_cell_length_b 4.0980(6)
_cell_length_c 15.368(3)
_cell_measurement_reflns_used 14166
_cell_measurement_temperature 298(2)
_cell_measurement_theta_max 29.28
_cell_measurement_theta_min 2.66
_cell_volume 2674.9(8)
_computing_cell_refinement 'X-Area 1.31 (Stoe & Cie GmbH, 2005)'
_computing_data_collection 'X-Area 1.31 (Stoe & Cie GmbH, 2005)'
_computing_data_reduction 'X-Area 1.31 (Stoe & Cie GmbH, 2005)'
_computing_molecular_graphics 'ORTEP-3 for Windows (Farrugia, 1997)'
_computing_publication_material 'WinGX (Farrugia, 1999)'
_computing_structure_refinement 'SHELXL-97 (Sheldrick, 1997)'
_computing_structure_solution 'SHELXS-97 (Sheldrick, 1990)'
_diffrn_ambient_temperature 298(2)
_diffrn_detector_area_resol_mean '0.15 mm'
_diffrn_measured_fraction_theta_full 0.990
_diffrn_measured_fraction_theta_max 0.990
_diffrn_measurement_device_type 'STOE IPDS II'
_diffrn_measurement_method 'rotation method'
_diffrn_radiation_monochromator graphite
_diffrn_radiation_source 'fine-focus sealed tube'
_diffrn_radiation_type MoK\a
_diffrn_radiation_wavelength 0.71073
_diffrn_reflns_av_R_equivalents 0.1308
_diffrn_reflns_av_sigmaI/netI 0.0775
_diffrn_reflns_limit_h_max 60
_diffrn_reflns_limit_h_min -60
_diffrn_reflns_limit_k_max 5
_diffrn_reflns_limit_k_min -5
_diffrn_reflns_limit_l_max 21
_diffrn_reflns_limit_l_min -21
_diffrn_reflns_number 14166
_diffrn_reflns_theta_full 29.28
_diffrn_reflns_theta_max 29.28
_diffrn_reflns_theta_min 2.66
_diffrn_standards_number 0
_exptl_absorpt_coefficient_mu 8.293
_exptl_absorpt_correction_T_max 0.720
_exptl_absorpt_correction_T_min 0.350
_exptl_absorpt_correction_type numerical
_exptl_absorpt_process_details 'shape of crystal determined optically'
_exptl_crystal_colour Colorless
_exptl_crystal_density_diffrn 2.289
_exptl_crystal_density_method 'not measured'
_exptl_crystal_description Needle
_exptl_crystal_F_000 1704
_exptl_crystal_size_max 0.22
_exptl_crystal_size_mid 0.11
_exptl_crystal_size_min 0.04
_refine_diff_density_max 1.646
_refine_diff_density_min -1.108
_refine_diff_density_rms 0.184
_refine_ls_extinction_method none
_refine_ls_goodness_of_fit_ref 1.216
_refine_ls_hydrogen_treatment constr
_refine_ls_matrix_type full
_refine_ls_number_parameters 160
_refine_ls_number_reflns 3622
_refine_ls_number_restraints 0
_refine_ls_restrained_S_all 1.216
_refine_ls_R_factor_all 0.0788
_refine_ls_R_factor_gt 0.0596
_refine_ls_shift/su_max 0.006
_refine_ls_shift/su_mean 0.000
_refine_ls_structure_factor_coef Fsqd
_refine_ls_weighting_details 'calc w=1/[\s^2^(Fo^2^)+(0.0393P)^2^+5.6285P] where P=(Fo^2^+2Fc^2^)/3'
_refine_ls_weighting_scheme calc
_refine_ls_wR_factor_gt 0.1261
_refine_ls_wR_factor_ref 0.1349
_reflns_number_gt 2883
_reflns_number_total 3622
_reflns_threshold_expression >2sigma(I)
_cod_data_source_file c3ce40433a.cif
_cod_data_source_block c:\determination\solution\c49\khc49
_cod_depositor_comments
;
The following automatic conversions were performed:

'_symmetry_cell_setting' value 'Monoclinic' changed to 'monoclinic'
according to
/usr/data/users/saulius/automatic-downloads/retrospective/RSC/lib/dictionaries/cif_core.dic
dictionary named 'cif_core.dic' version 2.4.2 from 2011-04-26.

Automatic conversion script
Id: cif_fix_values 2281 2013-09-26 08:29:07Z andrius 
;
_cod_original_sg_symbol_H-M C2/c
_cod_original_formula_sum 'C22 H16 Cl2 Hg1 I2 N6 O2'
_cod_database_code 7215169

loop_
_symmetry_equiv_pos_as_xyz
'x, y, z'
'-x, y, -z+1/2'
'x+1/2, y+1/2, z'
'-x+1/2, y+1/2, -z+1/2'
'-x, -y, -z'
'x, -y, z-1/2'
'-x+1/2, -y+1/2, -z'
'x+1/2, -y+1/2, z-1/2'

loop_
_atom_site_label
_atom_site_type_symbol
_atom_site_fract_x
_atom_site_fract_y
_atom_site_fract_z
_atom_site_U_iso_or_equiv
_atom_site_adp_type
_atom_site_occupancy
_atom_site_symmetry_multiplicity
_atom_site_calc_flag
_atom_site_refinement_flags
C1 C 0.0695(2) 0.085(3) 0.2975(7) 0.076(3) Uani 1 1 d .
H1 H 0.0668 0.0242 0.3534 0.092 Uiso 1 1 calc R
C2 C 0.0469(2) -0.001(2) 0.2216(7) 0.066(2) Uani 1 1 d .
H2 H 0.0294 -0.1174 0.2280 0.080 Uiso 1 1 calc R
C3 C 0.07481(18) 0.239(2) 0.1350(6) 0.059(2) Uani 1 1 d .
H3 H 0.0776 0.2973 0.0791 0.071 Uiso 1 1 calc R
C4 C 0.09748(16) 0.325(2) 0.2125(5) 0.0476(16) Uani 1 1 d .
C5 C 0.12602(17) 0.520(2) 0.2037(5) 0.0496(17) Uani 1 1 d .
C6 C 0.17351(16) 0.7662(18) 0.3065(5) 0.0443(15) Uani 1 1 d .
C7 C 0.18946(18) 0.8179(19) 0.3974(5) 0.0471(16) Uani 1 1 d .
C8 C 0.2181(2) 0.972(2) 0.4186(6) 0.062(2) Uani 1 1 d .
H8 H 0.2289 0.9956 0.4787 0.075 Uiso 1 1 calc R
C9 C 0.2313(2) 1.091(3) 0.3536(6) 0.062(2) Uani 1 1 d .
H9 H 0.2505 1.2013 0.3694 0.074 Uiso 1 1 calc R
C10 C 0.21607(18) 1.047(2) 0.2645(6) 0.0554(19) Uani 1 1 d .
H10 H 0.2250 1.1266 0.2200 0.067 Uiso 1 1 calc R
C11 C 0.18723(17) 0.884(2) 0.2403(5) 0.0484(16) Uani 1 1 d .
H11 H 0.1772 0.8534 0.1799 0.058 Uiso 1 1 calc R
N1 N 0.09516(16) 0.252(2) 0.2940(5) 0.0623(18) Uani 1 1 d .
N2 N 0.04901(16) 0.075(2) 0.1397(5) 0.0638(19) Uani 1 1 d .
N3 N 0.14524(14) 0.5941(19) 0.2846(4) 0.0495(14) Uani 1 1 d .
H3B H 0.1390 0.5240 0.3300 0.059 Uiso 1 1 calc R
O1 O 0.12939(14) 0.602(2) 0.1312(4) 0.0701(18) Uani 1 1 d .
Hg1 Hg 0.0000 0.0000 0.0000 0.05391(15) Uani 1 2 d S
Cl1 Cl -0.02222(4) -0.3830(5) 0.08295(15) 0.0565(5) Uani 1 1 d .
I1 I 0.169140(15) 0.65541(15) 0.49986(3) 0.06312(19) Uani 1 1 d .

loop_
_atom_site_aniso_label
_atom_site_aniso_U_11
_atom_site_aniso_U_22
_atom_site_aniso_U_33
_atom_site_aniso_U_23
_atom_site_aniso_U_13
_atom_site_aniso_U_12
C1 0.078(6) 0.083(7) 0.078(6) 0.007(5) 0.037(5) -0.017(5)
C2 0.054(4) 0.069(6) 0.078(6) 0.008(5) 0.021(4) -0.011(4)
C3 0.049(4) 0.072(6) 0.058(5) -0.002(4) 0.018(3) -0.003(4)
C4 0.044(3) 0.050(4) 0.051(4) 0.001(3) 0.016(3) 0.000(3)
C5 0.044(3) 0.059(5) 0.048(4) 0.003(4) 0.015(3) 0.001(3)
C6 0.042(3) 0.041(4) 0.051(4) 0.001(3) 0.015(3) 0.008(3)
C7 0.058(4) 0.039(4) 0.043(3) 0.002(3) 0.012(3) 0.003(3)
C8 0.060(4) 0.068(6) 0.055(5) -0.008(4) 0.007(4) -0.004(4)
C9 0.051(4) 0.066(5) 0.069(5) -0.008(4) 0.017(4) -0.011(4)
C10 0.050(4) 0.059(5) 0.066(5) -0.002(4) 0.029(4) -0.001(3)
C11 0.045(3) 0.059(4) 0.045(4) -0.004(3) 0.017(3) -0.001(3)
N1 0.058(4) 0.075(5) 0.056(4) -0.002(4) 0.019(3) -0.010(4)
N2 0.048(3) 0.069(5) 0.073(5) 0.006(4) 0.012(3) -0.006(3)
N3 0.045(3) 0.063(4) 0.042(3) 0.002(3) 0.015(2) -0.004(3)
O1 0.061(3) 0.106(5) 0.044(3) 0.005(3) 0.016(3) -0.023(3)
Hg1 0.0445(2) 0.0548(3) 0.0656(3) -0.0013(2) 0.01965(18) -0.01038(19)
Cl1 0.0543(9) 0.0524(10) 0.0696(12) -0.0056(9) 0.0283(9) -0.0054(8)
I1 0.0910(4) 0.0583(3) 0.0448(3) -0.0011(2) 0.0261(3) -0.0075(3)

loop_
_atom_type_symbol
_atom_type_description
_atom_type_scat_dispersion_real
_atom_type_scat_dispersion_imag
_atom_type_scat_source
C C 0.0033 0.0016 'International Tables Vol C Tables 4.2.6.8 and 6.1.1.4'
H H 0.0000 0.0000 'International Tables Vol C Tables 4.2.6.8 and 6.1.1.4'
N N 0.0061 0.0033 'International Tables Vol C Tables 4.2.6.8 and 6.1.1.4'
O O 0.0106 0.0060 'International Tables Vol C Tables 4.2.6.8 and 6.1.1.4'
Hg Hg -2.3894 9.2266 'International Tables Vol C Tables 4.2.6.8 and 6.1.1.4'
Cl Cl 0.1484 0.1585 'International Tables Vol C Tables 4.2.6.8 and 6.1.1.4'
I I -0.4742 1.8119 'International Tables Vol C Tables 4.2.6.8 and 6.1.1.4'

loop_
_geom_angle_atom_site_label_1
_geom_angle_atom_site_label_2
_geom_angle_atom_site_label_3
_geom_angle
_geom_angle_site_symmetry_1
_geom_angle_site_symmetry_3
N1 C1 C2 122.4(9) . .
N1 C1 H1 118.8 . .
C2 C1 H1 118.8 . .
N2 C2 C1 122.4(8) . .
N2 C2 H2 118.8 . .
C1 C2 H2 118.8 . .
N2 C3 C4 120.9(8) . .
N2 C3 H3 119.5 . .
C4 C3 H3 119.5 . .
N1 C4 C3 123.2(7) . .
N1 C4 C5 117.9(7) . .
C3 C4 C5 118.9(7) . .
O1 C5 N3 126.4(7) . .
O1 C5 C4 121.7(7) . .
N3 C5 C4 111.9(7) . .
N3 C6 C11 121.6(7) . .
N3 C6 C7 120.2(7) . .
C11 C6 C7 118.2(7) . .
C8 C7 C6 120.0(8) . .
C8 C7 I1 120.4(6) . .
C6 C7 I1 119.7(5) . .
C9 C8 C7 121.7(8) . .
C9 C8 H8 119.2 . .
C7 C8 H8 119.2 . .
C8 C9 C10 119.4(8) . .
C8 C9 H9 120.3 . .
C10 C9 H9 120.3 . .
C9 C10 C11 120.5(8) . .
C9 C10 H10 119.7 . .
C11 C10 H10 119.7 . .
C6 C11 C10 120.2(7) . .
C6 C11 H11 119.9 . .
C10 C11 H11 119.9 . .
C4 N1 C1 115.2(8) . .
C2 N2 C3 115.9(8) . .
C2 N2 Hg1 120.3(6) . .
C3 N2 Hg1 122.8(6) . .
C5 N3 C6 130.3(7) . .
C5 N3 H3B 114.8 . .
C6 N3 H3B 114.8 . .
Cl1 Hg1 Cl1 180.0 . 5
Cl1 Hg1 N2 89.90(18) . 5
Cl1 Hg1 N2 90.10(18) 5 5
Cl1 Hg1 N2 90.10(18) . .
Cl1 Hg1 N2 89.90(18) 5 .
N2 Hg1 N2 179.998(1) 5 .

loop_
_geom_bond_atom_site_label_1
_geom_bond_atom_site_label_2
_geom_bond_distance
_geom_bond_site_symmetry_2
C1 N1 1.332(12) .
C1 C2 1.372(14) .
C1 H1 0.9300 .
C2 N2 1.322(12) .
C2 H2 0.9300 .
C3 N2 1.335(11) .
C3 C4 1.388(11) .
C3 H3 0.9300 .
C4 N1 1.316(10) .
C4 C5 1.521(11) .
C5 O1 1.208(9) .
C5 N3 1.349(9) .
C6 N3 1.393(9) .
C6 C11 1.393(10) .
C6 C7 1.411(10) .
C7 C8 1.372(12) .
C7 I1 2.106(8) .
C8 C9 1.367(13) .
C8 H8 0.9300 .
C9 C10 1.375(12) .
C9 H9 0.9300 .
C10 C11 1.397(11) .
C10 H10 0.9300 .
C11 H11 0.9300 .
N2 Hg1 2.644(7) .
N3 H3B 0.8600 .
Hg1 Cl1 2.382(2) .
Hg1 Cl1 2.382(2) 5
Hg1 N2 2.644(7) 5

loop_
_geom_torsion_atom_site_label_1
_geom_torsion_atom_site_label_2
_geom_torsion_atom_site_label_3
_geom_torsion_atom_site_label_4
_geom_torsion
_geom_torsion_site_symmetry_4
N1 C1 C2 N2 0.2(18) .
N2 C3 C4 N1 -0.1(14) .
N2 C3 C4 C5 -178.4(8) .
N1 C4 C5 O1 -178.2(9) .
C3 C4 C5 O1 0.1(13) .
N1 C4 C5 N3 -0.7(11) .
C3 C4 C5 N3 177.7(8) .
N3 C6 C7 C8 176.4(8) .
C11 C6 C7 C8 -1.9(11) .
N3 C6 C7 I1 -3.2(9) .
C11 C6 C7 I1 178.5(6) .
C6 C7 C8 C9 2.9(14) .
I1 C7 C8 C9 -177.4(8) .
C7 C8 C9 C10 -2.2(15) .
C8 C9 C10 C11 0.4(14) .
N3 C6 C11 C10 -178.1(7) .
C7 C6 C11 C10 0.2(12) .
C9 C10 C11 C6 0.5(13) .
C3 C4 N1 C1 1.0(14) .
C5 C4 N1 C1 179.2(9) .
C2 C1 N1 C4 -1.0(16) .
C1 C2 N2 C3 0.6(15) .
C1 C2 N2 Hg1 -168.4(9) .
C4 C3 N2 C2 -0.7(14) .
C4 C3 N2 Hg1 168.1(6) .
O1 C5 N3 C6 -2.8(15) .
C4 C5 N3 C6 179.8(7) .
C11 C6 N3 C5 -2.6(13) .
C7 C6 N3 C5 179.2(8) .
C2 N2 Hg1 Cl1 -21.4(8) .
C3 N2 Hg1 Cl1 170.3(7) .
C2 N2 Hg1 Cl1 158.6(8) 5
C3 N2 Hg1 Cl1 -9.7(7) 5
C2 N2 Hg1 N2 -156.3(14) 5
C3 N2 Hg1 N2 35.4(7) 5
